data_7059773
loop_
_publ_author_name
'J\"a\"askel\"ainen, Sirpa'
'Koshevoy, Igor O.'
'Suvanto, Sari'
'Ryh\"anen, Tiina'
'Hirva, Pipsa'

_publ_section_title
;
 Vinylimidazole coordination modes to Pt and Au metal centers
;
_journal_issue 29
_journal_name_full 'New Journal of Chemistry'
_journal_page_first 12762
_journal_page_last 12770
_journal_paper_doi 10.1039/D0NJ00845A
_journal_volume 44
_journal_year 2020
_chemical_formula_moiety 'C10 H12 Au N4, Au Br2 [+ solvent]'
_chemical_formula_sum 'C10 H12 Au2 Br2 N4'
_chemical_formula_weight 741.99
_space_group_crystal_system triclinic
_space_group_IT_number 2
_space_group_name_Hall '-P 1'
_space_group_name_H-M_alt 'P -1'
_atom_sites_solution_hydrogens geom
_audit_creation_method SHELXL-2018/3
_audit_update_record
;
2020-06-24 deposited with the CCDC.	2020-06-29 downloaded from the CCDC.
;
_cell_angle_alpha 71.099(3)
_cell_angle_beta 84.673(4)
_cell_angle_gamma 68.279(4)
_cell_formula_units_Z 2
_cell_length_a 7.3655(13)
_cell_length_b 9.5071(16)
_cell_length_c 14.007(2)
_cell_measurement_reflns_used 9924
_cell_measurement_temperature 150(2)
_cell_measurement_theta_max 37.99
_cell_measurement_theta_min 3.84
_cell_volume 861.7(2)
_computing_cell_refinement 'Bruker SAINT'
_computing_data_collection 'Bruker APEX2'
_computing_data_reduction 'Bruker SAINT'
_computing_molecular_graphics 'Diamond v.4.03 (Brandenburg, 2014)'
_computing_publication_material 'SHELXL-2018/3 (Sheldrick, 2018)'
_computing_structure_refinement 'SHELXL-2018/3 (Sheldrick, 2018)'
_computing_structure_solution 'SHELXS-2018/3 (Sheldrick, 2018)'
_diffrn_ambient_temperature 150(2)
_diffrn_detector_area_resol_mean 16
_diffrn_measured_fraction_theta_full 0.990
_diffrn_measured_fraction_theta_max 0.993
_diffrn_measurement_device '62mm x 62mm CCD camera on \k-goniostat'
_diffrn_measurement_device_type 'Bruker KAPPA APEX II CCD'
_diffrn_measurement_method '\f scans and \w scans with \k offset'
_diffrn_radiation_monochromator 'horizontally mounted graphite crystal'
_diffrn_radiation_type MoK\a
_diffrn_radiation_wavelength 0.71073
_diffrn_reflns_av_R_equivalents 0.0348
_diffrn_reflns_av_unetI/netI 0.0318
_diffrn_reflns_Laue_measured_fraction_full 0.990
_diffrn_reflns_Laue_measured_fraction_max 0.993
_diffrn_reflns_limit_h_max 10
_diffrn_reflns_limit_h_min -10
_diffrn_reflns_limit_k_max 12
_diffrn_reflns_limit_k_min -12
_diffrn_reflns_limit_l_max 19
_diffrn_reflns_limit_l_min -19
_diffrn_reflns_number 17834
_diffrn_reflns_point_group_measured_fraction_full 0.990
_diffrn_reflns_point_group_measured_fraction_max 0.993
_diffrn_reflns_theta_full 25.242
_diffrn_reflns_theta_max 28.998
_diffrn_reflns_theta_min 3.269
_exptl_absorpt_coefficient_mu 21.634
_exptl_absorpt_correction_T_max 0.142
_exptl_absorpt_correction_T_min 0.016
_exptl_absorpt_correction_type numerical
_exptl_absorpt_process_details 'SADABS (Sheldrick, 2008)'
_exptl_crystal_colour violet
_exptl_crystal_density_diffrn 2.860
_exptl_crystal_description block
_exptl_crystal_F_000 656
_exptl_crystal_size_max 1.060
_exptl_crystal_size_mid 0.254
_exptl_crystal_size_min 0.148
_refine_diff_density_max 2.992
_refine_diff_density_min -1.442
_refine_diff_density_rms 0.221
_refine_ls_extinction_method none
_refine_ls_goodness_of_fit_ref 1.086
_refine_ls_hydrogen_treatment constr
_refine_ls_matrix_type full
_refine_ls_number_parameters 163
_refine_ls_number_reflns 4535
_refine_ls_number_restraints 0
_refine_ls_restrained_S_all 1.086
_refine_ls_R_factor_all 0.0373
_refine_ls_R_factor_gt 0.0323
_refine_ls_shift/su_max 0.001
_refine_ls_shift/su_mean 0.000
_refine_ls_structure_factor_coef Fsqd
_refine_ls_weighting_details 'w=1/[\s^2^(Fo^2^)+(0.0274P)^2^+7.8776P] where P=(Fo^2^+2Fc^2^)/3'
_refine_ls_weighting_scheme calc
_refine_ls_wR_factor_gt 0.0757
_refine_ls_wR_factor_ref 0.0777
_reflns_Friedel_coverage 0.000
_reflns_number_gt 4072
_reflns_number_total 4535
_reflns_threshold_expression 'I > 2\s(I)'
_cod_data_source_file d0nj00845a2.cif
_cod_data_source_block 2
_cod_depositor_comments
;Adding full bibliography for 7059770--7059773.cif.

 Adding full bibliography for 7059770--7059773.cif.
;
_cod_original_cell_volume 861.6(3)
_cod_database_code 7059773
_shelx_shelxl_version_number 2018/3
_shelx_space_group_comment
;
The symmetry employed for this shelxl refinement is uniquely defined
by the following loop, which should always be used as a source of
symmetry information in preference to the above space-group names.
They are only intended as comments.
;
_shelx_estimated_absorpt_t_min 0.016
_shelx_estimated_absorpt_t_max 0.142

loop_
_space_group_symop_operation_xyz
'x, y, z'
'-x, -y, -z'

loop_
_atom_site_label
_atom_site_type_symbol
_atom_site_fract_x
_atom_site_fract_y
_atom_site_fract_z
_atom_site_U_iso_or_equiv
_atom_site_adp_type
_atom_site_occupancy
_atom_site_site_symmetry_order
_atom_site_calc_flag
_atom_site_refinement_flags_posn
_atom_site_refinement_flags_adp
_atom_site_refinement_flags_occupancy
_atom_site_disorder_assembly
_atom_site_disorder_group
C2 C 0.3943(9) 0.3434(7) 0.6228(5) 0.0225(12) Uani 1 1 d . . . . .
H2 H 0.319827 0.415169 0.658124 0.027 Uiso 1 1 calc R U . . .
C2A C -0.0289(10) 0.7872(7) 0.2362(5) 0.0248(12) Uani 1 1 d . . . . .
H2A H 0.037680 0.713489 0.200890 0.030 Uiso 1 1 calc R U . . .
C4 C 0.5105(10) 0.2385(9) 0.5043(5) 0.0300(14) Uani 1 1 d . . . . .
H4 H 0.530243 0.225614 0.439236 0.036 Uiso 1 1 calc R U . . .
C4A C -0.1292(10) 0.8922(7) 0.3566(5) 0.0243(13) Uani 1 1 d . . . . .
H4A H -0.147035 0.904337 0.421952 0.029 Uiso 1 1 calc R U . . .
C5 C 0.6142(10) 0.1334(8) 0.5897(5) 0.0292(14) Uani 1 1 d . . . . .
H5 H 0.716817 0.033803 0.596349 0.035 Uiso 1 1 calc R U . . .
C5A C -0.2189(11) 1.0047(8) 0.2686(5) 0.0303(14) Uani 1 1 d . . . . .
H5A H -0.307041 1.110221 0.261299 0.036 Uiso 1 1 calc R U . . .
C6 C 0.5964(11) 0.1363(9) 0.7679(5) 0.0302(14) Uani 1 1 d . . . . .
H6 H 0.534318 0.199924 0.810208 0.036 Uiso 1 1 calc R U . . .
C6A C -0.2061(11) 1.0043(9) 0.0886(5) 0.0300(14) Uani 1 1 d . . . . .
H6A H -0.145897 0.940069 0.046420 0.036 Uiso 1 1 calc R U . . .
C7 C 0.7275(12) -0.0043(9) 0.8100(6) 0.0365(16) Uani 1 1 d . . . . .
H7A H 0.792829 -0.071495 0.770218 0.044 Uiso 1 1 calc R U . . .
H7B H 0.757486 -0.039366 0.880241 0.044 Uiso 1 1 calc R U . . .
C7A C -0.3272(13) 1.1484(9) 0.0464(6) 0.0404(18) Uani 1 1 d . . . . .
H7AA H -0.389909 1.215781 0.086341 0.048 Uiso 1 1 calc R U . . .
H7BA H -0.353046 1.186317 -0.024453 0.048 Uiso 1 1 calc R U . . .
N1 N 0.5397(8) 0.2012(6) 0.6644(4) 0.0223(10) Uani 1 1 d . . . . .
N1A N -0.1581(8) 0.9370(6) 0.1931(4) 0.0238(11) Uani 1 1 d . . . . .
N3 N 0.3727(8) 0.3664(7) 0.5269(4) 0.0246(11) Uani 1 1 d . . . . .
N3A N -0.0088(8) 0.7587(6) 0.3333(4) 0.0241(11) Uani 1 1 d . . . . .
Br1 Br -0.04173(11) 0.26485(8) 0.36882(6) 0.03338(16) Uani 1 1 d . . . . .
Br2 Br 0.44298(12) 0.46373(9) 0.19344(6) 0.03851(17) Uani 1 1 d . . . . .
Au1 Au 0.17537(3) 0.55862(3) 0.43073(2) 0.02199(7) Uani 1 1 d . . . . .
Au2 Au 0.20035(4) 0.36667(3) 0.28351(2) 0.02792(8) Uani 1 1 d . . . . .

loop_
_atom_site_aniso_label
_atom_site_aniso_U_11
_atom_site_aniso_U_22
_atom_site_aniso_U_33
_atom_site_aniso_U_23
_atom_site_aniso_U_13
_atom_site_aniso_U_12
C2 0.026(3) 0.017(3) 0.025(3) -0.009(2) -0.002(2) -0.006(2)
C2A 0.026(3) 0.019(3) 0.027(3) -0.005(2) -0.004(2) -0.006(2)
C4 0.029(3) 0.031(3) 0.025(3) -0.011(3) -0.001(3) -0.002(3)
C4A 0.031(3) 0.015(3) 0.019(3) -0.010(2) -0.006(2) 0.006(2)
C5 0.033(4) 0.024(3) 0.023(3) -0.015(2) -0.002(3) 0.006(3)
C5A 0.037(4) 0.022(3) 0.029(3) -0.010(3) -0.008(3) -0.003(3)
C6 0.036(4) 0.032(3) 0.019(3) -0.003(3) -0.006(3) -0.011(3)
C6A 0.035(4) 0.033(3) 0.015(3) -0.005(2) -0.004(2) -0.006(3)
C7 0.047(4) 0.029(4) 0.027(3) -0.003(3) -0.008(3) -0.010(3)
C7A 0.051(5) 0.032(4) 0.027(3) 0.000(3) -0.011(3) -0.008(3)
N1 0.025(3) 0.019(2) 0.020(2) -0.0072(19) -0.004(2) -0.004(2)
N1A 0.029(3) 0.018(2) 0.020(2) -0.0030(19) -0.003(2) -0.006(2)
N3 0.022(3) 0.024(3) 0.025(3) -0.007(2) -0.002(2) -0.004(2)
N3A 0.023(3) 0.019(2) 0.027(3) -0.005(2) -0.007(2) -0.005(2)
Br1 0.0345(4) 0.0265(3) 0.0377(4) -0.0143(3) -0.0022(3) -0.0049(3)
Br2 0.0442(4) 0.0292(3) 0.0374(4) -0.0116(3) 0.0050(3) -0.0079(3)
Au1 0.02274(12) 0.01751(11) 0.02175(11) -0.00353(8) -0.00307(8) -0.00423(8)
Au2 0.03420(15) 0.02008(12) 0.02490(13) -0.00909(9) -0.00639(10) -0.00127(10)

loop_
_atom_type_symbol
_atom_type_description
_atom_type_scat_dispersion_real
_atom_type_scat_dispersion_imag
_atom_type_scat_source
C C 0.0033 0.0016 'International Tables Vol C Tables 4.2.6.8 and 6.1.1.4'
H H 0.0000 0.0000 'International Tables Vol C Tables 4.2.6.8 and 6.1.1.4'
N N 0.0061 0.0033 'International Tables Vol C Tables 4.2.6.8 and 6.1.1.4'
Br Br -0.2901 2.4595 'International Tables Vol C Tables 4.2.6.8 and 6.1.1.4'
Au Au -2.0133 8.8022 'International Tables Vol C Tables 4.2.6.8 and 6.1.1.4'

loop_
_geom_angle_atom_site_label_1
_geom_angle_atom_site_label_2
_geom_angle_atom_site_label_3
_geom_angle
_geom_angle_site_symmetry_1
_geom_angle_site_symmetry_3
_geom_angle_publ_flag
N3 C2 N1 109.6(5) . . ?
N3 C2 H2 125.2 . . ?
N1 C2 H2 125.2 . . ?
N3A C2A N1A 110.5(6) . . ?
N3A C2A H2A 124.7 . . ?
N1A C2A H2A 124.7 . . ?
C5 C4 N3 109.3(6) . . ?
C5 C4 H4 125.4 . . ?
N3 C4 H4 125.4 . . ?
C5A C4A N3A 107.6(5) . . ?
C5A C4A H4A 126.2 . . ?
N3A C4A H4A 126.2 . . ?
C4 C5 N1 105.5(6) . . ?
C4 C5 H5 127.3 . . ?
N1 C5 H5 127.3 . . ?
N1A C5A C4A 107.4(6) . . ?
N1A C5A H5A 126.3 . . ?
C4A C5A H5A 126.3 . . ?
C7 C6 N1 125.1(7) . . ?
C7 C6 H6 117.5 . . ?
N1 C6 H6 117.5 . . ?
C7A C6A N1A 124.3(7) . . ?
C7A C6A H6A 117.9 . . ?
N1A C6A H6A 117.9 . . ?
C6 C7 H7A 120.0 . . ?
C6 C7 H7B 120.0 . . ?
H7A C7 H7B 120.0 . . ?
C6A C7A H7AA 120.0 . . ?
C6A C7A H7BA 120.0 . . ?
H7AA C7A H7BA 120.0 . . ?
C2 N1 C5 108.2(5) . . ?
C2 N1 C6 124.5(6) . . ?
C5 N1 C6 127.3(6) . . ?
C2A N1A C5A 106.7(5) . . ?
C2A N1A C6A 123.8(6) . . ?
C5A N1A C6A 129.4(6) . . ?
C2 N3 C4 107.4(5) . . ?
C2 N3 Au1 125.4(5) . . ?
C4 N3 Au1 127.1(4) . . ?
C2A N3A C4A 107.8(5) . . ?
C2A N3A Au1 126.3(5) . . ?
C4A N3A Au1 125.8(4) . . ?
N3 Au1 N3A 176.1(2) . . ?
N3 Au1 Au2 91.01(16) . . ?
N3A Au1 Au2 90.82(16) . . ?
Br1 Au2 Br2 177.81(3) . . ?
Br1 Au2 Au1 93.20(2) . . ?
Br2 Au2 Au1 88.98(2) . . ?

loop_
_geom_bond_atom_site_label_1
_geom_bond_atom_site_label_2
_geom_bond_distance
_geom_bond_site_symmetry_2
_geom_bond_publ_flag
C2 N3 1.304(8) . ?
C2 N1 1.360(8) . ?
C2 H2 0.9500 . ?
C2A N3A 1.309(8) . ?
C2A N1A 1.358(8) . ?
C2A H2A 0.9500 . ?
C4 C5 1.357(9) . ?
C4 N3 1.373(9) . ?
C4 H4 0.9500 . ?
C4A C5A 1.369(9) . ?
C4A N3A 1.373(8) . ?
C4A H4A 0.9500 . ?
C5 N1 1.371(8) . ?
C5 H5 0.9500 . ?
C5A N1A 1.369(9) . ?
C5A H5A 0.9500 . ?
C6 C7 1.306(10) . ?
C6 N1 1.415(8) . ?
C6 H6 0.9500 . ?
C6A C7A 1.300(10) . ?
C6A N1A 1.414(8) . ?
C6A H6A 0.9500 . ?
C7 H7A 0.9500 . ?
C7 H7B 0.9500 . ?
C7A H7AA 0.9500 . ?
C7A H7BA 0.9500 . ?
N3 Au1 2.017(5) . ?
N3A Au1 2.018(5) . ?
Br1 Au2 2.3826(9) . ?
Br2 Au2 2.3843(9) . ?
Au1 Au2 3.1200(5) . ?
